data_1567969
loop_
_publ_author_name
'Salthouse, Rebecca J.'
'Pander, Piotr'
'Yufit, Dmitry S.'
'Dias, Fernando B.'
'Williams, J. A. Gareth'

_publ_section_title
;
 Near-infrared electroluminescence beyond 940 nm in Pt(N^C^N)X complexes:
 influencing aggregation with the ancillary ligand X
;
_journal_name_full 'Chemical Science'
_journal_paper_doi 10.1039/D2SC05023D
_journal_year 2022
_chemical_formula_moiety 'C18 H17 I N4 Pt'
_chemical_formula_sum 'C18 H17 I N4 Pt'
_chemical_formula_weight 611.34
_space_group_crystal_system monoclinic
_space_group_IT_number 11
_space_group_name_Hall '-P 2yb'
_space_group_name_H-M_alt 'P 1 21/m 1'
_atom_sites_solution_hydrogens mixed
_atom_sites_solution_primary dual
_audit_creation_date 2021-09-13
_audit_creation_method
;
Olex2 1.3-beta
(compiled 2020.11.12 svn.r5f609507 for OlexSys, GUI svn.r6272)
;
_audit_update_record
;
2022-09-02 deposited with the CCDC.	2022-10-24 downloaded from the CCDC.
;
_cell_angle_alpha 90
_cell_angle_beta 108.5190(10)
_cell_angle_gamma 90
_cell_formula_units_Z 2
_cell_length_a 10.8783(3)
_cell_length_b 6.7723(2)
_cell_length_c 12.3368(3)
_cell_measurement_reflns_used 9926
_cell_measurement_temperature 120.0
_cell_measurement_theta_max 31.479
_cell_measurement_theta_min 2.179
_cell_volume 861.80(4)
_computing_cell_refinement 'SAINT V8.40A (Bruker, 2019)'
_computing_data_collection 'APEX3 v.2017.3_0 (Bruker AXS, 2017)'
_computing_data_reduction 'SAINT V8.40A (Bruker, 2019)'
_computing_molecular_graphics 'Olex2 1.3-beta (Dolomanov et al., 2009)'
_computing_publication_material 'Olex2 1.3-beta (Dolomanov et al., 2009)'
_computing_structure_refinement 'SHELXL 2017/1 (Sheldrick, 2015)'
_computing_structure_solution 'SHELXT 2014/5 (Sheldrick, 2014)'
_diffrn_ambient_temperature 120.0
_diffrn_detector 'Bruker PHOTON III C14 MM CPAD'
_diffrn_detector_area_resol_mean 54.4
_diffrn_detector_type 'CPA sensor'
_diffrn_measured_fraction_theta_full 0.999
_diffrn_measured_fraction_theta_max 0.999
_diffrn_measurement_device '3-circle diffractometer'
_diffrn_measurement_device_type 'Bruker D8 Venture'
_diffrn_measurement_method '\w- and \f-scan'
_diffrn_radiation_monochromator 'focusing mirrors'
_diffrn_radiation_probe x-ray
_diffrn_radiation_type 'Mo K\a'
_diffrn_radiation_wavelength 0.71073
_diffrn_reflns_av_R_equivalents 0.0413
_diffrn_reflns_av_unetI/netI 0.0252
_diffrn_reflns_Laue_measured_fraction_full 0.999
_diffrn_reflns_Laue_measured_fraction_max 0.999
_diffrn_reflns_limit_h_max 15
_diffrn_reflns_limit_h_min -15
_diffrn_reflns_limit_k_max 9
_diffrn_reflns_limit_k_min -9
_diffrn_reflns_limit_l_max 17
_diffrn_reflns_limit_l_min -17
_diffrn_reflns_number 20699
_diffrn_reflns_point_group_measured_fraction_full 0.999
_diffrn_reflns_point_group_measured_fraction_max 0.999
_diffrn_reflns_theta_full 25.242
_diffrn_reflns_theta_max 29.999
_diffrn_reflns_theta_min 1.974
_diffrn_source 'microfocus sealed X-ray tube'
_diffrn_source_current 1.4
_diffrn_source_power 0.07
_diffrn_source_type 'Incoatec I\mS 3.0 microsource'
_diffrn_source_voltage 50.0
_exptl_absorpt_coefficient_mu 9.939
_exptl_absorpt_correction_T_max 0.2140
_exptl_absorpt_correction_T_min 0.1486
_exptl_absorpt_correction_type multi-scan
_exptl_absorpt_process_details
;
SADABS-2016/2 (Bruker,2016/2) was used for absorption correction.
wR2(int) was 0.1030 before and 0.0487 after correction.
The Ratio of minimum to maximum transmission is 0.5523.
The \l/2 correction factor is Not present.
;
_exptl_crystal_colour 'clear orange'
_exptl_crystal_colour_lustre clear
_exptl_crystal_colour_primary orange
_exptl_crystal_density_diffrn 2.356
_exptl_crystal_description plank
_exptl_crystal_F_000 568
_exptl_crystal_size_max 0.09
_exptl_crystal_size_mid 0.06
_exptl_crystal_size_min 0.005
_refine_diff_density_max 2.078
_refine_diff_density_min -1.829
_refine_diff_density_rms 0.195
_refine_ls_extinction_method none
_refine_ls_goodness_of_fit_ref 1.203
_refine_ls_hydrogen_treatment constr
_refine_ls_matrix_type full
_refine_ls_number_parameters 143
_refine_ls_number_reflns 2710
_refine_ls_number_restraints 0
_refine_ls_restrained_S_all 1.203
_refine_ls_R_factor_all 0.0336
_refine_ls_R_factor_gt 0.0311
_refine_ls_shift/su_max 0.000
_refine_ls_shift/su_mean 0.000
_refine_ls_structure_factor_coef Fsqd
_refine_ls_weighting_details 'w=1/[\s^2^(Fo^2^)+(0.0042P)^2^+7.9388P] where P=(Fo^2^+2Fc^2^)/3'
_refine_ls_weighting_scheme calc
_refine_ls_wR_factor_gt 0.0691
_refine_ls_wR_factor_ref 0.0699
_reflns_Friedel_coverage 0.000
_reflns_number_gt 2559
_reflns_number_total 2710
_reflns_threshold_expression 'I > 2\s(I)'
_cod_data_source_file d2sc05023d3.cif
_cod_data_source_block 6_21srv399
_cod_depositor_comments
;
The following automatic conversions were performed:

data item '_diffrn_radiation_probe' value 'X-ray' was changed to
'x-ray' in accordance with the
/home/data/users/saulius/crontab/automatic-downloads/rss-feeds/RSC/lib/dictionaries/cif_core.dic
dictionary named 'cif_core.dic' version 2.4.2 last updated on
2011-04-26.

Automatic conversion script
Id: cif_fix_values 7556 2019-12-06 15:28:31Z antanas 
;
_cod_database_code 1567969
_shelx_shelxl_version_number 2017/1
_shelx_space_group_comment
;
The symmetry employed for this shelxl refinement is uniquely defined
by the following loop, which should always be used as a source of
symmetry information in preference to the above space-group names.
They are only intended as comments.
;
_shelx_estimated_absorpt_t_max 0.952
_shelx_estimated_absorpt_t_min 0.468
_computing_bruker_data_scaling 'SADABS V2012/1 (Bruker AXS Inc.)'
_olex2_refinement_description
;
1. Fixed Uiso
 At 1.2 times of:
  All C(H) groups
 At 1.5 times of:
  All C(H,H) groups, All C(H,H,H) groups
2.a Riding coordinates:
 C12(H12A,H12B)
2.b Aromatic/amide H refined with riding coordinates:
 C1(H1), C2(H2), C3(H3), C8(H8), C10(H10), C15(H15), C16(H16), C17(H17)
2.c Idealised Me refined as rotating group:
 C13(H13A,H13B,H13C)
;
_olex2_submission_special_instructions 'No special instructions were received'

loop_
_space_group_symop_operation_xyz
'x, y, z'
'-x, y+1/2, -z'
'-x, -y, -z'
'x, -y-1/2, z'

loop_
_atom_site_label
_atom_site_type_symbol
_atom_site_fract_x
_atom_site_fract_y
_atom_site_fract_z
_atom_site_U_iso_or_equiv
_atom_site_adp_type
_atom_site_occupancy
_atom_site_site_symmetry_order
_atom_site_calc_flag
_atom_site_refinement_flags_posn
_atom_site_refinement_flags_adp
_atom_site_refinement_flags_occupancy
_atom_site_disorder_assembly
_atom_site_disorder_group
Pt1 Pt 0.31827(3) 0.250000 0.46201(2) 0.01605(7) Uani 1 2 d S T P . .
I1 I 0.12076(5) 0.250000 0.26532(4) 0.02913(13) Uani 1 2 d S T P . .
N1 N 0.2118(6) 0.250000 0.5703(6) 0.0219(12) Uani 1 2 d S T P . .
N2 N 0.2321(7) 0.250000 0.7668(6) 0.0295(15) Uani 1 2 d S T P . .
N3 N 0.4757(6) 0.250000 0.4065(5) 0.0173(11) Uani 1 2 d S T P . .
N4 N 0.7098(5) 0.250000 0.4731(5) 0.0161(11) Uani 1 2 d S T P . .
C1 C 0.0808(8) 0.250000 0.5459(8) 0.0291(17) Uani 1 2 d S T P . .
H1 H 0.028249 0.250000 0.467913 0.035 Uiso 1 2 calc R U P . .
C2 C 0.0200(8) 0.250000 0.6292(8) 0.038(2) Uani 1 2 d S T P . .
H2 H -0.071659 0.250000 0.611128 0.045 Uiso 1 2 calc R U P . .
C3 C 0.1031(8) 0.250000 0.7406(8) 0.0338(19) Uani 1 2 d S T P . .
H3 H 0.066772 0.250000 0.801206 0.041 Uiso 1 2 calc R U P . .
C4 C 0.2822(6) 0.250000 0.6833(6) 0.0197(13) Uani 1 2 d S T P . .
C5 C 0.4218(6) 0.250000 0.7058(6) 0.0170(12) Uani 1 2 d S T P . .
C6 C 0.4537(6) 0.250000 0.6049(6) 0.0171(12) Uani 1 2 d S T P . .
C7 C 0.5825(7) 0.250000 0.6070(6) 0.0174(13) Uani 1 2 d S T P . .
C8 C 0.6817(6) 0.250000 0.7132(6) 0.0157(12) Uani 1 2 d S T P . .
H8 H 0.769939 0.250000 0.715938 0.019 Uiso 1 2 calc R U P . .
C9 C 0.6495(7) 0.250000 0.8166(5) 0.0159(12) Uani 1 2 d S T P . .
C10 C 0.5194(7) 0.250000 0.8102(6) 0.0232(14) Uani 1 2 d S T P . .
H10 H 0.497100 0.250000 0.878699 0.028 Uiso 1 2 calc R U P . .
C11 C 0.7548(7) 0.250000 0.9337(6) 0.0213(14) Uani 1 2 d S T P . .
C12 C 0.8940(7) 0.250000 0.9266(6) 0.0252(15) Uani 1 2 d S T P . .
H12A H 0.906937 0.131850 0.885709 0.038 Uiso 1 1 d R U . . .
H12B H 0.956387 0.250000 1.004009 0.038 Uiso 1 2 d R U P . .
C13 C 0.7401(6) 0.4357(10) 1.0002(5) 0.0344(13) Uani 1 1 d . . . . .
H13A H 0.753943 0.553512 0.959498 0.052 Uiso 1 1 calc R U . . .
H13B H 0.804200 0.432513 1.076771 0.052 Uiso 1 1 calc R U . . .
H13C H 0.652648 0.439392 1.006823 0.052 Uiso 1 1 calc R U . . .
C14 C 0.5950(6) 0.250000 0.4898(6) 0.0143(12) Uani 1 2 d S T P . .
C15 C 0.7070(8) 0.250000 0.3642(7) 0.0235(14) Uani 1 2 d S T P . .
H15 H 0.786812 0.250000 0.348176 0.028 Uiso 1 2 calc R U P . .
C16 C 0.5922(8) 0.250000 0.2732(6) 0.0249(15) Uani 1 2 d S T P . .
H16 H 0.592482 0.250000 0.196291 0.030 Uiso 1 2 calc R U P . .
C17 C 0.4770(7) 0.250000 0.2991(6) 0.0224(14) Uani 1 2 d S T P . .
H17 H 0.396971 0.250000 0.238561 0.027 Uiso 1 2 calc R U P . .

loop_
_atom_site_aniso_label
_atom_site_aniso_U_11
_atom_site_aniso_U_22
_atom_site_aniso_U_33
_atom_site_aniso_U_23
_atom_site_aniso_U_13
_atom_site_aniso_U_12
Pt1 0.01322(11) 0.01545(12) 0.01745(12) 0.000 0.00201(9) 0.000
I1 0.0242(2) 0.0343(3) 0.0229(2) 0.000 -0.00102(19) 0.000
N1 0.018(3) 0.017(3) 0.030(3) 0.000 0.008(2) 0.000
N2 0.027(3) 0.043(4) 0.018(3) 0.000 0.006(3) 0.000
N3 0.017(3) 0.015(3) 0.018(3) 0.000 0.004(2) 0.000
N4 0.011(2) 0.013(3) 0.024(3) 0.000 0.006(2) 0.000
C1 0.019(3) 0.030(4) 0.035(4) 0.000 0.005(3) 0.000
C2 0.017(4) 0.055(6) 0.047(5) 0.000 0.019(4) 0.000
C3 0.019(4) 0.052(6) 0.036(4) 0.000 0.015(3) 0.000
C4 0.012(3) 0.020(3) 0.026(3) 0.000 0.005(3) 0.000
C5 0.015(3) 0.014(3) 0.023(3) 0.000 0.006(3) 0.000
C6 0.012(3) 0.014(3) 0.022(3) 0.000 0.000(2) 0.000
C7 0.020(3) 0.013(3) 0.018(3) 0.000 0.005(3) 0.000
C8 0.013(3) 0.016(3) 0.018(3) 0.000 0.004(2) 0.000
C9 0.018(3) 0.018(3) 0.012(3) 0.000 0.005(2) 0.000
C10 0.021(3) 0.027(4) 0.021(3) 0.000 0.006(3) 0.000
C11 0.017(3) 0.029(4) 0.018(3) 0.000 0.006(3) 0.000
C12 0.015(3) 0.037(4) 0.020(3) 0.000 0.001(3) 0.000
C13 0.033(3) 0.043(4) 0.023(3) -0.009(2) 0.004(2) 0.004(3)
C14 0.011(3) 0.007(3) 0.025(3) 0.000 0.006(2) 0.000
C15 0.028(4) 0.022(3) 0.024(3) 0.000 0.015(3) 0.000
C16 0.032(4) 0.024(4) 0.020(3) 0.000 0.009(3) 0.000
C17 0.020(3) 0.022(3) 0.020(3) 0.000 -0.001(3) 0.000

loop_
_atom_type_symbol
_atom_type_description
_atom_type_scat_dispersion_real
_atom_type_scat_dispersion_imag
_atom_type_scat_source
C C 0.0033 0.0016 'International Tables Vol C Tables 4.2.6.8 and 6.1.1.4'
H H 0.0000 0.0000 'International Tables Vol C Tables 4.2.6.8 and 6.1.1.4'
I I -0.4742 1.8119 'International Tables Vol C Tables 4.2.6.8 and 6.1.1.4'
N N 0.0061 0.0033 'International Tables Vol C Tables 4.2.6.8 and 6.1.1.4'
Pt Pt -1.7033 8.3905 'International Tables Vol C Tables 4.2.6.8 and 6.1.1.4'

loop_
_geom_angle_atom_site_label_1
_geom_angle_atom_site_label_2
_geom_angle_atom_site_label_3
_geom_angle
_geom_angle_site_symmetry_1
_geom_angle_site_symmetry_3
_geom_angle_publ_flag
N1 Pt1 I1 97.76(18) . . ?
N1 Pt1 N3 159.9(2) . . ?
N3 Pt1 I1 102.32(16) . . ?
C6 Pt1 I1 177.7(2) . . ?
C6 Pt1 N1 80.0(3) . . ?
C6 Pt1 N3 79.9(3) . . ?
C1 N1 Pt1 129.2(6) . . ?
C1 N1 C4 115.8(7) . . ?
C4 N1 Pt1 115.0(5) . . ?
C4 N2 C3 118.5(7) . . ?
C14 N3 Pt1 116.4(4) . . ?
C17 N3 Pt1 127.7(5) . . ?
C17 N3 C14 115.9(6) . . ?
C14 N4 C15 115.7(6) . . ?
N1 C1 H1 118.4 . . ?
N1 C1 C2 123.3(8) . . ?
C2 C1 H1 118.4 . . ?
C1 C2 H2 122.6 . . ?
C3 C2 C1 114.9(7) . . ?
C3 C2 H2 122.6 . . ?
N2 C3 C2 123.0(8) . . ?
N2 C3 H3 118.5 . . ?
C2 C3 H3 118.5 . . ?
N1 C4 C5 114.1(6) . . ?
N2 C4 N1 124.5(6) . . ?
N2 C4 C5 121.4(7) . . ?
C6 C5 C4 111.8(6) . . ?
C10 C5 C4 128.5(7) . . ?
C10 C5 C6 119.7(6) . . ?
C5 C6 Pt1 119.2(5) . . ?
C7 C6 Pt1 119.7(5) . . ?
C7 C6 C5 121.1(6) . . ?
C6 C7 C8 119.1(6) . . ?
C6 C7 C14 112.5(6) . . ?
C8 C7 C14 128.4(6) . . ?
C7 C8 H8 120.0 . . ?
C7 C8 C9 119.9(6) . . ?
C9 C8 H8 120.0 . . ?
C8 C9 C11 121.5(6) . . ?
C10 C9 C8 118.9(6) . . ?
C10 C9 C11 119.7(6) . . ?
C5 C10 C9 121.2(7) . . ?
C5 C10 H10 119.4 . . ?
C9 C10 H10 119.4 . . ?
C9 C11 C12 113.5(6) . . ?
C9 C11 C13 109.3(4) . 4_565 ?
C9 C11 C13 109.3(4) . . ?
C13 C11 C12 107.5(4) . . ?
C13 C11 C12 107.5(4) 4_565 . ?
C13 C11 C13 109.8(7) . 4_565 ?
C11 C12 H12A 109.5 . . ?
C11 C12 H12A 109.47(19) . 4_565 ?
C11 C12 H12B 109.5 . . ?
H12A C12 H12A 109.5 . 4_565 ?
H12A C12 H12B 109.5 . . ?
H12B C12 H12A 109.5 . 4_565 ?
C11 C13 H13A 109.5 . . ?
C11 C13 H13B 109.5 . . ?
C11 C13 H13C 109.5 . . ?
H13A C13 H13B 109.5 . . ?
H13A C13 H13C 109.5 . . ?
H13B C13 H13C 109.5 . . ?
N3 C14 C7 111.5(5) . . ?
N4 C14 N3 126.5(6) . . ?
N4 C14 C7 121.9(6) . . ?
N4 C15 H15 118.6 . . ?
N4 C15 C16 122.8(7) . . ?
C16 C15 H15 118.6 . . ?
C15 C16 H16 121.3 . . ?
C17 C16 C15 117.4(7) . . ?
C17 C16 H16 121.3 . . ?
N3 C17 C16 121.7(7) . . ?
N3 C17 H17 119.1 . . ?
C16 C17 H17 119.1 . . ?

loop_
_geom_bond_atom_site_label_1
_geom_bond_atom_site_label_2
_geom_bond_distance
_geom_bond_site_symmetry_2
_geom_bond_publ_flag
Pt1 I1 2.6819(5) . ?
Pt1 N1 2.027(6) . ?
Pt1 N3 2.036(6) . ?
Pt1 C6 1.905(7) . ?
N1 C1 1.360(9) . ?
N1 C4 1.361(10) . ?
N2 C3 1.335(10) . ?
N2 C4 1.310(10) . ?
N3 C14 1.376(9) . ?
N3 C17 1.329(9) . ?
N4 C14 1.328(8) . ?
N4 C15 1.334(9) . ?
C1 H1 0.9500 . ?
C1 C2 1.387(12) . ?
C2 H2 0.9500 . ?
C2 C3 1.385(13) . ?
C3 H3 0.9500 . ?
C4 C5 1.455(9) . ?
C5 C6 1.394(10) . ?
C5 C10 1.385(10) . ?
C6 C7 1.392(9) . ?
C7 C8 1.408(9) . ?
C7 C14 1.496(9) . ?
C8 H8 0.9500 . ?
C8 C9 1.426(9) . ?
C9 C10 1.393(10) . ?
C9 C11 1.532(10) . ?
C10 H10 0.9500 . ?
C11 C12 1.545(10) . ?
C11 C13 1.537(7) 4_565 ?
C11 C13 1.537(7) . ?
C12 H12A 0.9800 . ?
C12 H12A 0.9799 4_565 ?
C12 H12B 0.9800 . ?
C13 H13A 0.9800 . ?
C13 H13B 0.9800 . ?
C13 H13C 0.9800 . ?
C15 H15 0.9500 . ?
C15 C16 1.389(11) . ?
C16 H16 0.9500 . ?
C16 C17 1.389(11) . ?
C17 H17 0.9500 . ?

loop_
_geom_torsion_atom_site_label_1
_geom_torsion_atom_site_label_2
_geom_torsion_atom_site_label_3
_geom_torsion_atom_site_label_4
_geom_torsion
_geom_torsion_site_symmetry_1
_geom_torsion_site_symmetry_2
_geom_torsion_site_symmetry_3
_geom_torsion_site_symmetry_4
_geom_torsion_publ_flag
C6 C5 C4 N1 0.000(3) . . . . ?
C6 C5 C4 N2 180.000(2) . . . . ?
C6 C7 C14 N3 0.000(2) . . . . ?
C6 C7 C14 N4 180.000(2) . . . . ?
C8 C7 C14 N3 180.000(2) . . . . ?
C8 C7 C14 N4 0.000(3) . . . . ?
C8 C9 C11 C12 0.000(3) . . . . ?
C8 C9 C11 C13 -119.9(4) . . . 4_565 ?
C8 C9 C11 C13 119.9(4) . . . . ?
C10 C5 C4 N1 180.000(3) . . . . ?
C10 C5 C4 N2 0.000(4) . . . . ?
C10 C9 C11 C12 180.000(3) . . . . ?
C10 C9 C11 C13 60.1(4) . . . 4_565 ?
C10 C9 C11 C13 -60.1(4) . . . . ?
